data_7711618
loop_
_publ_author_name
'Podder, Nirmalya'
'Mandal, Sukanta'

_publ_section_title
;
 The effects of metal cofactors on the reactivity of quercetin
 2,4-dioxygenase: synthetic model studies with M(II)-complexes (M = Mn,
 Co, Ni, Cu, Zn) and assessment of the regulatory factors in catalytic
 efficacy.
;
_journal_name_full 'Dalton transactions (Cambridge, England : 2003)'
_journal_paper_doi 10.1039/d2dt02853k
_journal_year 2022
_chemical_formula_moiety 'C29 H27 N3 O4 Zn, O1.20, 0.8(O)'
_chemical_formula_sum 'C29 H27 N3 O6 Zn'
_chemical_formula_weight 578.93
_space_group_crystal_system monoclinic
_space_group_IT_number 14
_space_group_name_Hall '-P 2yn'
_space_group_name_H-M_alt 'P 1 21/n 1'
_atom_sites_solution_hydrogens geom
_audit_creation_method SHELXL-2018/3
_audit_update_record
;
2022-08-28 deposited with the CCDC.	2022-10-06 downloaded from the CCDC.
;
_cell_angle_alpha 90
_cell_angle_beta 92.99(5)
_cell_angle_gamma 90
_cell_formula_units_Z 4
_cell_length_a 14.27(5)
_cell_length_b 12.90(4)
_cell_length_c 15.06(5)
_cell_measurement_reflns_used 4430
_cell_measurement_temperature 296(2)
_cell_measurement_theta_max 24.201
_cell_measurement_theta_min 1.917
_cell_volume 2769(16)
_computing_data_collection 'Bruker SMART'
_computing_data_reduction 'Bruker Saint Plus'
_computing_molecular_graphics 'Ortep-3 for Windows ver 2014.1 University of Glasgow 2014'
_computing_publication_material 'SHELXL-2018 (Sheldrick, 2018)'
_computing_structure_refinement 'SHELXL-2018/3 (Sheldrick, 2018)'
_computing_structure_solution 'SHELXT 2014/5 (Sheldrick, 2014)'
_diffrn_ambient_temperature 296(2)
_diffrn_measured_fraction_theta_full 0.995
_diffrn_measured_fraction_theta_max 0.995
_diffrn_measurement_device_type 'Bruker SMART APEX-II CCD'
_diffrn_measurement_method '\f and \w scans'
_diffrn_radiation_type MoK\a
_diffrn_radiation_wavelength 0.71073
_diffrn_reflns_av_R_equivalents 0.1124
_diffrn_reflns_av_unetI/netI 0.1074
_diffrn_reflns_Laue_measured_fraction_full 0.995
_diffrn_reflns_Laue_measured_fraction_max 0.995
_diffrn_reflns_limit_h_max 16
_diffrn_reflns_limit_h_min -16
_diffrn_reflns_limit_k_max 14
_diffrn_reflns_limit_k_min -14
_diffrn_reflns_limit_l_max 17
_diffrn_reflns_limit_l_min -17
_diffrn_reflns_number 18403
_diffrn_reflns_point_group_measured_fraction_full 0.995
_diffrn_reflns_point_group_measured_fraction_max 0.995
_diffrn_reflns_theta_full 24.201
_diffrn_reflns_theta_max 24.201
_diffrn_reflns_theta_min 1.917
_exptl_absorpt_coefficient_mu 0.934
_exptl_absorpt_correction_T_max 0.902
_exptl_absorpt_correction_T_min 0.864
_exptl_absorpt_correction_type multi-scan
_exptl_absorpt_process_details
;
 SADABS 2016/2: Krause, L., Herbst-Irmer, R., Sheldrick G.M. & Stalke D.,
 J. Appl. Cryst. 48 (2015) 3-10
;
_exptl_crystal_colour white
_exptl_crystal_density_diffrn 1.389
_exptl_crystal_description block
_exptl_crystal_F_000 1200
_exptl_crystal_size_max 0.16
_exptl_crystal_size_mid 0.13
_exptl_crystal_size_min 0.11
_refine_diff_density_max 0.294
_refine_diff_density_min -0.266
_refine_diff_density_rms 0.066
_refine_ls_extinction_method none
_refine_ls_goodness_of_fit_ref 0.994
_refine_ls_hydrogen_treatment constr
_refine_ls_matrix_type full
_refine_ls_number_parameters 370
_refine_ls_number_reflns 4430
_refine_ls_number_restraints 0
_refine_ls_restrained_S_all 0.994
_refine_ls_R_factor_all 0.1243
_refine_ls_R_factor_gt 0.0567
_refine_ls_shift/su_max 0.000
_refine_ls_shift/su_mean 0.000
_refine_ls_structure_factor_coef Fsqd
_refine_ls_weighting_details 'w=1/[\s^2^(Fo^2^)+(0.0555P)^2^] where P=(Fo^2^+2Fc^2^)/3'
_refine_ls_weighting_scheme calc
_refine_ls_wR_factor_gt 0.1224
_refine_ls_wR_factor_ref 0.1489
_reflns_Friedel_coverage 0.000
_reflns_number_gt 2386
_reflns_number_total 4430
_reflns_threshold_expression 'I > 2\s(I)'
_cod_data_source_file d2dt02853k2.cif
_cod_data_source_block ZnLOAc
_cod_depositor_comments
;
The following automatic conversions were performed:

data item '_space_group_crystal_system' value 'Monoclinic' was
changed to 'monoclinic' in accordance with the
/home/data/users/saulius/crontab/automatic-downloads/rss-feeds/RSC/lib/dictionaries/cif_core.dic
dictionary named 'cif_core.dic' version 2.4.2 last updated on
2011-04-26.

Automatic conversion script
Id: cif_fix_values 7556 2019-12-06 15:28:31Z antanas 
;
_cod_original_sg_symbol_H-M 'P 21/n'
_cod_database_code 7711618
_shelx_shelxl_version_number 2018/3
_shelx_space_group_comment
;
The symmetry employed for this shelxl refinement is uniquely defined
by the following loop, which should always be used as a source of
symmetry information in preference to the above space-group names.
They are only intended as comments.
;
_shelx_estimated_absorpt_t_min 0.864
_shelx_estimated_absorpt_t_max 0.902

loop_
_space_group_symop_operation_xyz
'x, y, z'
'-x+1/2, y+1/2, -z+1/2'
'-x, -y, -z'
'x-1/2, -y-1/2, z-1/2'

loop_
_atom_site_label
_atom_site_type_symbol
_atom_site_fract_x
_atom_site_fract_y
_atom_site_fract_z
_atom_site_U_iso_or_equiv
_atom_site_adp_type
_atom_site_occupancy
_atom_site_site_symmetry_order
_atom_site_calc_flag
_atom_site_refinement_flags_posn
_atom_site_refinement_flags_adp
_atom_site_refinement_flags_occupancy
_atom_site_disorder_assembly
_atom_site_disorder_group
Zn1 Zn 0.48700(4) 0.21638(5) 0.16734(4) 0.0515(3) Uani 1 1 d . . . . .
N2 N 0.4138(3) 0.0921(3) 0.1158(3) 0.0433(11) Uani 1 1 d . . . . .
N1 N 0.4953(3) 0.2339(3) 0.0239(3) 0.0502(12) Uani 1 1 d . . . . .
O1 O 0.4423(3) 0.3576(3) 0.1938(2) 0.0617(11) Uani 1 1 d . . . . .
N3 N 0.4068(3) 0.1577(3) 0.2859(3) 0.0453(11) Uani 1 1 d . . . . .
O3 O 0.6146(3) 0.2256(4) 0.2176(3) 0.0749(13) Uani 1 1 d . . . . .
O2 O 0.3385(3) 0.4817(3) 0.1678(3) 0.0872(15) Uani 1 1 d . . . . .
C20 C 0.3175(4) 0.2158(4) 0.2906(3) 0.0522(14) Uani 1 1 d . . . . .
H20A H 0.331087 0.283385 0.316338 0.063 Uiso 1 1 calc R U . . .
H20B H 0.277426 0.179315 0.330232 0.063 Uiso 1 1 calc R U . . .
C11 C 0.3751(4) 0.0256(4) 0.1711(4) 0.0498(14) Uani 1 1 d . . . . .
C7 C 0.4045(4) 0.0792(4) 0.0269(4) 0.0483(14) Uani 1 1 d . . . . .
C6 C 0.4493(4) 0.1605(4) -0.0261(4) 0.0513(14) Uani 1 1 d . . . . .
C21 C 0.2648(4) 0.2306(4) 0.2032(4) 0.0482(14) Uani 1 1 d . . . . .
C10 C 0.3259(4) -0.0588(4) 0.1370(4) 0.0608(16) Uani 1 1 d . . . . .
H10 H 0.298730 -0.105550 0.175055 0.073 Uiso 1 1 calc R U . . .
C26 C 0.2859(4) 0.3106(4) 0.1458(4) 0.0522(15) Uani 1 1 d . . . . .
C27 C 0.3592(5) 0.3909(5) 0.1704(4) 0.0608(17) Uani 1 1 d . . . . .
C12 C 0.3899(4) 0.0471(4) 0.2686(3) 0.0526(15) Uani 1 1 d . . . . .
H12A H 0.334915 0.025041 0.298859 0.063 Uiso 1 1 calc R U . . .
H12B H 0.443118 0.007243 0.292282 0.063 Uiso 1 1 calc R U . . .
C14 C 0.4220(4) 0.1648(5) 0.4554(4) 0.0526(14) Uani 1 1 d . . . . .
C2 C 0.5390(4) 0.3109(4) -0.0184(4) 0.0624(17) Uani 1 1 d . . . . .
C13 C 0.4660(4) 0.1751(4) 0.3677(4) 0.0580(16) Uani 1 1 d . . . . .
H13A H 0.492051 0.244358 0.364558 0.070 Uiso 1 1 calc R U . . .
H13B H 0.518132 0.126913 0.367398 0.070 Uiso 1 1 calc R U . . .
O4 O 0.6259(3) 0.0593(4) 0.2235(3) 0.0952(15) Uani 1 1 d . . . . .
C8 C 0.3556(4) -0.0036(4) -0.0086(4) 0.0603(16) Uani 1 1 d . . . . .
H8 H 0.348608 -0.012098 -0.069870 0.072 Uiso 1 1 calc R U . . .
C22 C 0.1917(4) 0.1660(5) 0.1786(4) 0.0618(16) Uani 1 1 d . . . . .
H22 H 0.174328 0.114575 0.217840 0.074 Uiso 1 1 calc R U . . .
C9 C 0.3173(4) -0.0735(5) 0.0469(4) 0.0696(18) Uani 1 1 d . . . . .
H9 H 0.285417 -0.130987 0.023556 0.084 Uiso 1 1 calc R U . . .
C28 C 0.6528(4) 0.1478(6) 0.2365(4) 0.0565(17) Uani 1 1 d . . . . .
C5 C 0.4453(4) 0.1620(5) -0.1161(4) 0.0624(16) Uani 1 1 d . . . . .
H5 H 0.413874 0.109951 -0.148364 0.075 Uiso 1 1 calc R U . . .
C15 C 0.3984(4) 0.0698(5) 0.4886(4) 0.0673(17) Uani 1 1 d . . . . .
H15 H 0.408125 0.010244 0.455577 0.081 Uiso 1 1 calc R U . . .
C19 C 0.4075(5) 0.2505(5) 0.5054(4) 0.079(2) Uani 1 1 d . . . . .
H19 H 0.423741 0.315304 0.484036 0.095 Uiso 1 1 calc R U . . .
C1 C 0.5922(4) 0.3889(5) 0.0372(4) 0.081(2) Uani 1 1 d . . . . .
H1A H 0.619666 0.439066 -0.000690 0.122 Uiso 1 1 calc R U . . .
H1B H 0.550286 0.423176 0.075511 0.122 Uiso 1 1 calc R U . . .
H1C H 0.640846 0.354731 0.072561 0.122 Uiso 1 1 calc R U . . .
C3 C 0.5360(5) 0.3151(5) -0.1106(5) 0.0738(19) Uani 1 1 d . . . . .
H3 H 0.566465 0.368431 -0.138995 0.089 Uiso 1 1 calc R U . . .
C25 C 0.2351(5) 0.3207(5) 0.0647(4) 0.0733(19) Uani 1 1 d . . . . .
H25 H 0.248257 0.374717 0.026359 0.088 Uiso 1 1 calc R U . . .
C16 C 0.3604(4) 0.0622(6) 0.5701(5) 0.0769(19) Uani 1 1 d . . . . .
H16 H 0.343916 -0.002460 0.591616 0.092 Uiso 1 1 calc R U . . .
C4 C 0.4887(5) 0.2417(6) -0.1594(5) 0.077(2) Uani 1 1 d . . . . .
H4 H 0.485546 0.245083 -0.221200 0.092 Uiso 1 1 calc R U . . .
C23 C 0.1438(5) 0.1750(6) 0.0981(5) 0.090(2) Uani 1 1 d . . . . .
H23 H 0.095925 0.128675 0.082154 0.108 Uiso 1 1 calc R U . . .
C29 C 0.7493(4) 0.1583(6) 0.2908(4) 0.098(2) Uani 1 1 d . . . . .
H29A H 0.774706 0.090535 0.302911 0.146 Uiso 1 1 calc R U . . .
H29B H 0.792139 0.197292 0.256890 0.146 Uiso 1 1 calc R U . . .
H29C H 0.739935 0.193333 0.345875 0.146 Uiso 1 1 calc R U . . .
C18 C 0.3693(5) 0.2428(6) 0.5866(5) 0.089(2) Uani 1 1 d . . . . .
H18 H 0.358665 0.302306 0.619392 0.107 Uiso 1 1 calc R U . . .
C17 C 0.3467(5) 0.1479(7) 0.6195(4) 0.086(2) Uani 1 1 d . . . . .
H17 H 0.322228 0.142229 0.675306 0.104 Uiso 1 1 calc R U . . .
C24 C 0.1661(5) 0.2514(6) 0.0417(5) 0.098(3) Uani 1 1 d . . . . .
H24 H 0.134001 0.256781 -0.013409 0.117 Uiso 1 1 calc R U . . .
O1WA O 0.5051(15) 0.465(2) 0.357(2) 0.249(13) Uani 0.5 1 d . . P A 1
O1WB O 0.5406(14) 0.5209(10) 0.2973(10) 0.130(5) Uani 0.5 1 d . . P B 2
O2WA O 0.661(3) 0.426(3) 0.308(2) 0.24(2) Uani 0.3 1 d . . P C 1
O2WB O 0.5959(16) 0.4585(14) 0.3529(12) 0.219(7) Uani 0.7 1 d . . P B 2

loop_
_atom_site_aniso_label
_atom_site_aniso_U_11
_atom_site_aniso_U_22
_atom_site_aniso_U_33
_atom_site_aniso_U_23
_atom_site_aniso_U_13
_atom_site_aniso_U_12
Zn1 0.0495(4) 0.0477(4) 0.0572(5) -0.0024(3) 0.0024(3) -0.0037(3)
N2 0.041(3) 0.042(3) 0.047(3) -0.002(2) 0.003(2) -0.002(2)
N1 0.053(3) 0.049(3) 0.048(3) 0.009(2) 0.004(2) -0.003(2)
O1 0.064(3) 0.043(2) 0.078(3) -0.008(2) 0.006(2) -0.008(2)
N3 0.046(3) 0.046(3) 0.044(3) -0.001(2) 0.000(2) 0.000(2)
O3 0.054(3) 0.093(4) 0.077(3) 0.011(3) -0.007(2) -0.013(3)
O2 0.098(4) 0.042(3) 0.123(4) 0.000(3) 0.027(3) 0.003(3)
C20 0.050(4) 0.058(4) 0.049(4) -0.001(3) 0.009(3) 0.004(3)
C11 0.043(3) 0.041(3) 0.066(4) 0.002(3) 0.008(3) -0.003(3)
C7 0.048(4) 0.050(4) 0.047(4) 0.003(3) 0.004(3) 0.008(3)
C6 0.049(4) 0.052(4) 0.053(4) -0.001(3) 0.000(3) 0.008(3)
C21 0.038(3) 0.052(4) 0.055(4) 0.006(3) 0.006(3) 0.004(3)
C10 0.061(4) 0.054(4) 0.069(5) 0.000(3) 0.022(3) -0.015(3)
C26 0.043(4) 0.057(4) 0.058(4) 0.000(3) 0.005(3) 0.000(3)
C27 0.075(5) 0.059(4) 0.051(4) 0.000(3) 0.022(4) 0.003(4)
C12 0.055(4) 0.054(4) 0.049(4) 0.003(3) 0.009(3) -0.004(3)
C14 0.052(4) 0.062(4) 0.043(4) -0.001(3) -0.003(3) 0.001(3)
C2 0.053(4) 0.061(4) 0.073(5) 0.008(3) 0.006(3) -0.002(3)
C13 0.054(4) 0.066(4) 0.054(4) -0.002(3) -0.001(3) -0.005(3)
O4 0.106(4) 0.093(4) 0.085(4) -0.007(3) -0.007(3) 0.002(3)
C8 0.066(4) 0.066(4) 0.048(4) -0.014(3) -0.005(3) -0.009(3)
C22 0.041(4) 0.069(4) 0.075(5) 0.012(3) 0.000(3) -0.002(3)
C9 0.076(5) 0.057(4) 0.076(5) -0.009(4) 0.005(4) -0.015(3)
C28 0.048(4) 0.064(5) 0.060(4) -0.011(4) 0.017(3) -0.012(4)
C5 0.066(4) 0.071(4) 0.050(4) 0.005(3) 0.001(3) -0.002(3)
C15 0.067(4) 0.076(5) 0.059(4) 0.002(4) 0.003(3) 0.005(4)
C19 0.101(6) 0.088(5) 0.049(4) -0.003(4) 0.000(4) -0.004(4)
C1 0.085(5) 0.072(5) 0.087(5) 0.011(4) -0.001(4) -0.023(4)
C3 0.086(5) 0.073(5) 0.063(5) 0.022(4) 0.008(4) -0.010(4)
C25 0.081(5) 0.073(5) 0.065(5) 0.027(4) -0.001(4) 0.005(4)
C16 0.080(5) 0.085(5) 0.065(5) 0.014(4) 0.000(4) -0.004(4)
C4 0.081(5) 0.089(6) 0.061(4) 0.011(4) 0.008(4) 0.006(4)
C23 0.073(5) 0.088(5) 0.106(6) 0.015(5) -0.017(5) -0.017(4)
C29 0.080(5) 0.122(6) 0.090(6) 0.022(5) 0.001(4) -0.008(5)
C18 0.112(6) 0.092(6) 0.064(5) -0.011(4) 0.013(4) 0.005(5)
C17 0.094(6) 0.115(7) 0.051(5) -0.001(5) 0.008(4) 0.002(5)
C24 0.088(6) 0.111(7) 0.090(6) 0.021(5) -0.037(5) -0.006(5)
O1WA 0.158(19) 0.16(2) 0.43(4) -0.04(2) 0.04(2) 0.015(16)
O1WB 0.151(13) 0.085(9) 0.147(12) -0.008(8) -0.049(10) -0.024(9)
O2WA 0.31(5) 0.29(4) 0.11(3) -0.05(2) 0.01(2) -0.08(4)
O2WB 0.31(3) 0.183(15) 0.165(16) -0.014(12) 0.007(17) -0.030(18)

loop_
_atom_type_symbol
_atom_type_description
_atom_type_scat_dispersion_real
_atom_type_scat_dispersion_imag
_atom_type_scat_source
C C 0.0033 0.0016 'International Tables Vol C Tables 4.2.6.8 and 6.1.1.4'
H H 0.0000 0.0000 'International Tables Vol C Tables 4.2.6.8 and 6.1.1.4'
N N 0.0061 0.0033 'International Tables Vol C Tables 4.2.6.8 and 6.1.1.4'
O O 0.0106 0.0060 'International Tables Vol C Tables 4.2.6.8 and 6.1.1.4'
Zn Zn 0.2839 1.4301 'International Tables Vol C Tables 4.2.6.8 and 6.1.1.4'

loop_
_geom_angle_atom_site_label_1
_geom_angle_atom_site_label_2
_geom_angle_atom_site_label_3
_geom_angle
_geom_angle_site_symmetry_1
_geom_angle_site_symmetry_3
_geom_angle_publ_flag
O3 Zn1 O1 99.9(2) . . ?
O3 Zn1 N2 130.3(2) . . ?
O1 Zn1 N2 129.4(3) . . ?
O3 Zn1 N1 106.4(2) . . ?
O1 Zn1 N1 98.00(18) . . ?
N2 Zn1 N1 76.0(2) . . ?
O3 Zn1 N3 102.3(3) . . ?
O1 Zn1 N3 88.2(2) . . ?
N2 Zn1 N3 76.8(2) . . ?
N1 Zn1 N3 149.10(19) . . ?
C11 N2 C7 121.1(5) . . ?
C11 N2 Zn1 119.2(4) . . ?
C7 N2 Zn1 119.7(4) . . ?
C2 N1 C6 118.3(5) . . ?
C2 N1 Zn1 126.4(4) . . ?
C6 N1 Zn1 115.3(4) . . ?
C27 O1 Zn1 123.5(4) . . ?
C12 N3 C13 112.2(4) . . ?
C12 N3 C20 111.5(4) . . ?
C13 N3 C20 109.8(4) . . ?
C12 N3 Zn1 105.5(3) . . ?
C13 N3 Zn1 108.2(4) . . ?
C20 N3 Zn1 109.5(3) . . ?
C28 O3 Zn1 117.3(5) . . ?
N3 C20 C21 114.6(4) . . ?
N3 C20 H20A 108.6 . . ?
C21 C20 H20A 108.6 . . ?
N3 C20 H20B 108.6 . . ?
C21 C20 H20B 108.6 . . ?
H20A C20 H20B 107.6 . . ?
N2 C11 C10 119.6(6) . . ?
N2 C11 C12 116.8(5) . . ?
C10 C11 C12 123.6(5) . . ?
N2 C7 C8 120.4(5) . . ?
N2 C7 C6 115.1(5) . . ?
C8 C7 C6 124.5(6) . . ?
C5 C6 N1 122.6(5) . . ?
C5 C6 C7 123.5(6) . . ?
N1 C6 C7 113.9(5) . . ?
C22 C21 C26 118.1(6) . . ?
C22 C21 C20 120.1(5) . . ?
C26 C21 C20 121.8(5) . . ?
C9 C10 C11 119.7(5) . . ?
C9 C10 H10 120.2 . . ?
C11 C10 H10 120.2 . . ?
C21 C26 C25 119.6(6) . . ?
C21 C26 C27 121.9(6) . . ?
C25 C26 C27 118.3(6) . . ?
O2 C27 O1 123.4(6) . . ?
O2 C27 C26 119.6(7) . . ?
O1 C27 C26 117.0(6) . . ?
N3 C12 C11 111.5(4) . . ?
N3 C12 H12A 109.3 . . ?
C11 C12 H12A 109.3 . . ?
N3 C12 H12B 109.3 . . ?
C11 C12 H12B 109.3 . . ?
H12A C12 H12B 108.0 . . ?
C19 C14 C15 118.5(6) . . ?
C19 C14 C13 120.0(6) . . ?
C15 C14 C13 121.5(6) . . ?
N1 C2 C3 120.6(6) . . ?
N1 C2 C1 117.8(6) . . ?
C3 C2 C1 121.5(6) . . ?
N3 C13 C14 118.4(5) . . ?
N3 C13 H13A 107.7 . . ?
C14 C13 H13A 107.7 . . ?
N3 C13 H13B 107.7 . . ?
C14 C13 H13B 107.7 . . ?
H13A C13 H13B 107.1 . . ?
C9 C8 C7 119.3(6) . . ?
C9 C8 H8 120.3 . . ?
C7 C8 H8 120.3 . . ?
C23 C22 C21 121.8(6) . . ?
C23 C22 H22 119.1 . . ?
C21 C22 H22 119.1 . . ?
C8 C9 C10 119.9(6) . . ?
C8 C9 H9 120.1 . . ?
C10 C9 H9 120.1 . . ?
O3 C28 O4 128.8(7) . . ?
O3 C28 C29 115.9(6) . . ?
O4 C28 C29 115.1(7) . . ?
C6 C5 C4 119.1(6) . . ?
C6 C5 H5 120.5 . . ?
C4 C5 H5 120.5 . . ?
C16 C15 C14 120.4(6) . . ?
C16 C15 H15 119.8 . . ?
C14 C15 H15 119.8 . . ?
C14 C19 C18 121.0(7) . . ?
C14 C19 H19 119.5 . . ?
C18 C19 H19 119.5 . . ?
C2 C1 H1A 109.5 . . ?
C2 C1 H1B 109.5 . . ?
H1A C1 H1B 109.5 . . ?
C2 C1 H1C 109.5 . . ?
H1A C1 H1C 109.5 . . ?
H1B C1 H1C 109.5 . . ?
C4 C3 C2 120.2(6) . . ?
C4 C3 H3 119.9 . . ?
C2 C3 H3 119.9 . . ?
C24 C25 C26 119.8(6) . . ?
C24 C25 H25 120.1 . . ?
C26 C25 H25 120.1 . . ?
C17 C16 C15 120.6(7) . . ?
C17 C16 H16 119.7 . . ?
C15 C16 H16 119.7 . . ?
C3 C4 C5 119.1(7) . . ?
C3 C4 H4 120.5 . . ?
C5 C4 H4 120.5 . . ?
C24 C23 C22 119.8(7) . . ?
C24 C23 H23 120.1 . . ?
C22 C23 H23 120.1 . . ?
C28 C29 H29A 109.5 . . ?
C28 C29 H29B 109.5 . . ?
H29A C29 H29B 109.5 . . ?
C28 C29 H29C 109.5 . . ?
H29A C29 H29C 109.5 . . ?
H29B C29 H29C 109.5 . . ?
C17 C18 C19 120.1(7) . . ?
C17 C18 H18 119.9 . . ?
C19 C18 H18 119.9 . . ?
C16 C17 C18 119.3(7) . . ?
C16 C17 H17 120.3 . . ?
C18 C17 H17 120.3 . . ?
C23 C24 C25 120.8(7) . . ?
C23 C24 H24 119.6 . . ?
C25 C24 H24 119.6 . . ?

loop_
_geom_bond_atom_site_label_1
_geom_bond_atom_site_label_2
_geom_bond_distance
_geom_bond_site_symmetry_2
_geom_bond_publ_flag
Zn1 O3 1.939(7) . ?
Zn1 O1 1.978(7) . ?
Zn1 N2 2.044(6) . ?
Zn1 N1 2.182(8) . ?
Zn1 N3 2.298(7) . ?
N2 C11 1.336(7) . ?
N2 C7 1.349(7) . ?
N1 C2 1.350(7) . ?
N1 C6 1.356(7) . ?
O1 C27 1.292(8) . ?
N3 C12 1.468(7) . ?
N3 C13 1.475(7) . ?
N3 C20 1.484(7) . ?
O3 C28 1.170(7) . ?
O2 C27 1.209(7) . ?
C20 C21 1.492(8) . ?
C20 H20A 0.9700 . ?
C20 H20B 0.9700 . ?
C11 C10 1.380(8) . ?
C11 C12 1.497(8) . ?
C7 C8 1.370(8) . ?
C7 C6 1.483(8) . ?
C6 C5 1.355(8) . ?
C21 C22 1.371(8) . ?
C21 C26 1.391(8) . ?
C10 C9 1.370(9) . ?
C10 H10 0.9300 . ?
C26 C25 1.394(8) . ?
C26 C27 1.504(8) . ?
C12 H12A 0.9700 . ?
C12 H12B 0.9700 . ?
C14 C19 1.359(8) . ?
C14 C15 1.372(8) . ?
C14 C13 1.497(8) . ?
C2 C3 1.389(9) . ?
C2 C1 1.492(8) . ?
C13 H13A 0.9700 . ?
C13 H13B 0.9700 . ?
O4 C28 1.218(7) . ?
C8 C9 1.362(8) . ?
C8 H8 0.9300 . ?
C22 C23 1.366(9) . ?
C22 H22 0.9300 . ?
C9 H9 0.9300 . ?
C28 C29 1.570(9) . ?
C5 C4 1.382(8) . ?
C5 H5 0.9300 . ?
C15 C16 1.371(9) . ?
C15 H15 0.9300 . ?
C19 C18 1.368(9) . ?
C19 H19 0.9300 . ?
C1 H1A 0.9600 . ?
C1 H1B 0.9600 . ?
C1 H1C 0.9600 . ?
C3 C4 1.356(8) . ?
C3 H3 0.9300 . ?
C25 C24 1.361(9) . ?
C25 H25 0.9300 . ?
C16 C17 1.352(9) . ?
C16 H16 0.9300 . ?
C4 H4 0.9300 . ?
C23 C24 1.350(9) . ?
C23 H23 0.9300 . ?
C29 H29A 0.9600 . ?
C29 H29B 0.9600 . ?
C29 H29C 0.9600 . ?
C18 C17 1.366(9) . ?
C18 H18 0.9300 . ?
C17 H17 0.9300 . ?
C24 H24 0.9300 . ?
O1WB O2WB 1.38(2) . ?

loop_
_geom_torsion_atom_site_label_1
_geom_torsion_atom_site_label_2
_geom_torsion_atom_site_label_3
_geom_torsion_atom_site_label_4
_geom_torsion
_geom_torsion_site_symmetry_1
_geom_torsion_site_symmetry_2
_geom_torsion_site_symmetry_3
_geom_torsion_site_symmetry_4
_geom_torsion_publ_flag
C12 N3 C20 C21 -72.4(5) . . . . ?
C13 N3 C20 C21 162.6(4) . . . . ?
Zn1 N3 C20 C21 43.9(5) . . . . ?
C7 N2 C11 C10 1.1(8) . . . . ?
Zn1 N2 C11 C10 -179.7(4) . . . . ?
C7 N2 C11 C12 179.9(4) . . . . ?
Zn1 N2 C11 C12 -0.8(6) . . . . ?
C11 N2 C7 C8 -0.7(8) . . . . ?
Zn1 N2 C7 C8 -180.0(4) . . . . ?
C11 N2 C7 C6 178.6(4) . . . . ?
Zn1 N2 C7 C6 -0.7(6) . . . . ?
C2 N1 C6 C5 -0.2(8) . . . . ?
Zn1 N1 C6 C5 178.0(4) . . . . ?
C2 N1 C6 C7 179.6(4) . . . . ?
Zn1 N1 C6 C7 -2.1(6) . . . . ?
N2 C7 C6 C5 -178.3(5) . . . . ?
C8 C7 C6 C5 1.0(9) . . . . ?
N2 C7 C6 N1 1.9(7) . . . . ?
C8 C7 C6 N1 -178.9(5) . . . . ?
N3 C20 C21 C22 98.3(6) . . . . ?
N3 C20 C21 C26 -83.4(7) . . . . ?
N2 C11 C10 C9 0.0(8) . . . . ?
C12 C11 C10 C9 -178.8(5) . . . . ?
C22 C21 C26 C25 -2.1(8) . . . . ?
C20 C21 C26 C25 179.6(5) . . . . ?
C22 C21 C26 C27 174.6(5) . . . . ?
C20 C21 C26 C27 -3.7(8) . . . . ?
Zn1 O1 C27 O2 -162.4(4) . . . . ?
Zn1 O1 C27 C26 17.8(6) . . . . ?
C21 C26 C27 O2 -124.5(6) . . . . ?
C25 C26 C27 O2 52.3(8) . . . . ?
C21 C26 C27 O1 55.2(7) . . . . ?
C25 C26 C27 O1 -128.0(6) . . . . ?
C13 N3 C12 C11 -151.1(4) . . . . ?
C20 N3 C12 C11 85.3(5) . . . . ?
Zn1 N3 C12 C11 -33.5(5) . . . . ?
N2 C11 C12 N3 25.6(6) . . . . ?
C10 C11 C12 N3 -155.6(5) . . . . ?
C6 N1 C2 C3 0.6(8) . . . . ?
Zn1 N1 C2 C3 -177.5(4) . . . . ?
C6 N1 C2 C1 -177.9(5) . . . . ?
Zn1 N1 C2 C1 4.1(7) . . . . ?
C12 N3 C13 C14 -77.1(6) . . . . ?
C20 N3 C13 C14 47.5(6) . . . . ?
Zn1 N3 C13 C14 167.0(4) . . . . ?
C19 C14 C13 N3 -109.3(6) . . . . ?
C15 C14 C13 N3 72.8(7) . . . . ?
N2 C7 C8 C9 -0.7(8) . . . . ?
C6 C7 C8 C9 -179.9(5) . . . . ?
C26 C21 C22 C23 3.8(9) . . . . ?
C20 C21 C22 C23 -177.9(6) . . . . ?
C7 C8 C9 C10 1.7(9) . . . . ?
C11 C10 C9 C8 -1.4(9) . . . . ?
Zn1 O3 C28 O4 5.6(9) . . . . ?
Zn1 O3 C28 C29 -170.5(4) . . . . ?
N1 C6 C5 C4 -0.8(9) . . . . ?
C7 C6 C5 C4 179.4(5) . . . . ?
C19 C14 C15 C16 0.4(9) . . . . ?
C13 C14 C15 C16 178.3(5) . . . . ?
C15 C14 C19 C18 -0.6(10) . . . . ?
C13 C14 C19 C18 -178.6(6) . . . . ?
N1 C2 C3 C4 0.2(9) . . . . ?
C1 C2 C3 C4 178.5(6) . . . . ?
C21 C26 C25 C24 -0.9(9) . . . . ?
C27 C26 C25 C24 -177.8(6) . . . . ?
C14 C15 C16 C17 -0.8(10) . . . . ?
C2 C3 C4 C5 -1.2(10) . . . . ?
C6 C5 C4 C3 1.6(9) . . . . ?
C21 C22 C23 C24 -2.3(11) . . . . ?
C14 C19 C18 C17 1.3(11) . . . . ?
C15 C16 C17 C18 1.4(11) . . . . ?
C19 C18 C17 C16 -1.6(11) . . . . ?
C22 C23 C24 C25 -1.0(12) . . . . ?
C26 C25 C24 C23 2.5(11) . . . . ?
